data_7205676
loop_
_publ_author_name
'Santra, Ramkinkar'
'Biradha, Kumar'

_publ_section_title
;
 Solid state double [2 + 2] photochemical reactions in the co-crystal
 forms of 1,5-bis(4-pyridyl)-1,4-pentadiene-3-one: establishing
 mechanism using single crystal X-ray, UV and 1H NMR
;
_journal_issue 9
_journal_name_full CrystEngComm
_journal_page_first 3246
_journal_paper_doi 10.1039/c0ce00612b
_journal_volume 13
_journal_year 2011
_chemical_formula_sum 'C30 H24 N4 O2'
_chemical_formula_weight 472.53
_chemical_name_common 1,3-bis(4-pyridyl)-2,4-bis(-3(4-pyridyl)propenoyl)cyclobutane
_chemical_name_systematic
;
1,3-bis(4-pyridyl)-2,4-bis(-3(4-pyridyl)propenoyl)cyclobutane
;
_space_group_IT_number 14
_symmetry_cell_setting monoclinic
_symmetry_space_group_name_Hall '-P 2yn'
_symmetry_space_group_name_H-M 'P 1 21/n 1'
_atom_sites_solution_hydrogens geom
_atom_sites_solution_primary direct
_atom_sites_solution_secondary difmap
_audit_creation_method SHELXL-97
_cell_angle_alpha 90.00
_cell_angle_beta 102.280(10)
_cell_angle_gamma 90.00
_cell_formula_units_Z 4
_cell_length_a 15.178(5)
_cell_length_b 6.090(2)
_cell_length_c 26.470(8)
_cell_measurement_reflns_used 3909
_cell_measurement_temperature 293(2)
_cell_measurement_theta_max 25.00
_cell_measurement_theta_min 1.43
_cell_volume 2390.7(13)
_computing_structure_refinement 'SHELXL-97 (Sheldrick, 1997)'
_computing_structure_solution 'SHELXS-97 (Sheldrick, 1990)'
_diffrn_ambient_temperature 293(2)
_diffrn_measured_fraction_theta_full 0.927
_diffrn_measured_fraction_theta_max 0.927
_diffrn_measurement_device_type 'Bruker-APEX-2 CCD area detector'
_diffrn_measurement_method hemisphere
_diffrn_radiation_monochromator graphite
_diffrn_radiation_source 'fine-focus sealed tube'
_diffrn_radiation_type MoK\a
_diffrn_radiation_wavelength 0.71073
_diffrn_reflns_av_R_equivalents 0.1187
_diffrn_reflns_av_sigmaI/netI 0.0841
_diffrn_reflns_limit_h_max 17
_diffrn_reflns_limit_h_min -17
_diffrn_reflns_limit_k_max 7
_diffrn_reflns_limit_k_min -7
_diffrn_reflns_limit_l_max 31
_diffrn_reflns_limit_l_min -31
_diffrn_reflns_number 24331
_diffrn_reflns_theta_full 25.00
_diffrn_reflns_theta_max 25.00
_diffrn_reflns_theta_min 1.43
_exptl_absorpt_coefficient_mu 0.084
_exptl_absorpt_correction_T_max 0.95
_exptl_absorpt_correction_T_min 0.93
_exptl_absorpt_correction_type multi-scan
_exptl_absorpt_process_details SADABS
_exptl_crystal_colour colorless
_exptl_crystal_density_diffrn 1.313
_exptl_crystal_density_meas ?
_exptl_crystal_density_method 'not measured'
_exptl_crystal_description needle
_exptl_crystal_F_000 992
_exptl_crystal_size_max 0.16
_exptl_crystal_size_mid 0.12
_exptl_crystal_size_min 0.10
_refine_diff_density_max 0.220
_refine_diff_density_min -0.200
_refine_diff_density_rms 0.050
_refine_ls_extinction_method none
_refine_ls_goodness_of_fit_ref 0.966
_refine_ls_hydrogen_treatment constr
_refine_ls_matrix_type full
_refine_ls_number_parameters 325
_refine_ls_number_reflns 3909
_refine_ls_number_restraints 0
_refine_ls_restrained_S_all 0.966
_refine_ls_R_factor_all 0.1758
_refine_ls_R_factor_gt 0.0761
_refine_ls_shift/su_max 0.002
_refine_ls_shift/su_mean 0.000
_refine_ls_structure_factor_coef Fsqd
_refine_ls_weighting_details 'calc w=1/[\s^2^(Fo^2^)+(0.1000P)^2^+0.0000P] where P=(Fo^2^+2Fc^2^)/3'
_refine_ls_weighting_scheme calc
_refine_ls_wR_factor_gt 0.1718
_refine_ls_wR_factor_ref 0.2028
_reflns_number_gt 1839
_reflns_number_total 3909
_reflns_threshold_expression >2sigma(I)
_cod_data_source_file c0ce00612b.txt
_cod_data_source_block 8
_cod_depositor_comments
;
The following automatic conversions were performed:
'_symmetry_cell_setting' value 'Monoclinic' changed to 'monoclinic'
according to '/home/saulius/struct/CIF-dictionaries/cif_core.dic'
dictionary named 'cif_core.dic' version 2.4.1 from 2010-06-29.

Automatic conversion script
Id: cif_fix_enum 1555 2011-01-17 13:19:09Z saulius 

The following automatic conversions were performed:

'_exptl_crystal_density_meas' value 'not measured' was changed to '?'
- the value is perceived as not measured.

Automatic conversion script
Id: cif_fix_values 3008 2015-01-20 13:52:24Z robertas 
;
_cod_original_cell_volume 2390.9(13)
_cod_original_sg_symbol_H-M P2(1)/n
_cod_database_code 7205676

loop_
_symmetry_equiv_pos_as_xyz
'x, y, z'
'-x+1/2, y+1/2, -z+1/2'
'-x, -y, -z'
'x-1/2, -y-1/2, z-1/2'

loop_
_atom_site_label
_atom_site_type_symbol
_atom_site_fract_x
_atom_site_fract_y
_atom_site_fract_z
_atom_site_U_iso_or_equiv
_atom_site_adp_type
_atom_site_occupancy
_atom_site_symmetry_multiplicity
_atom_site_calc_flag
_atom_site_refinement_flags
_atom_site_disorder_assembly
_atom_site_disorder_group
C12B C 0.8630(2) 0.7207(7) 0.07305(13) 0.0479(10) Uani 1 1 d . . .
H12B H 0.8995 0.5967 0.0785 0.058 Uiso 1 1 calc R . .
O1B O 1.02454(19) 1.3709(5) 0.07316(10) 0.0599(8) Uani 1 1 d . . .
C13B C 0.8825(2) 0.8899(6) 0.04228(12) 0.0371(9) Uani 1 1 d . . .
C17B C 1.0472(2) 1.0218(6) 0.03714(11) 0.0348(9) Uani 1 1 d . . .
H17B H 1.1017 0.9314 0.0460 0.042 Uiso 1 1 calc R . .
C26B C 1.0843(2) 0.8910(6) 0.14839(13) 0.0442(10) Uani 1 1 d . . .
H26B H 1.0936 0.7954 0.1226 0.053 Uiso 1 1 calc R . .
C16B C 0.9613(2) 0.8741(6) 0.01632(12) 0.0396(9) Uani 1 1 d . . .
H16B H 0.9797 0.7202 0.0151 0.047 Uiso 1 1 calc R . .
C23B C 1.1040(2) 0.8072(6) 0.20130(13) 0.0415(10) Uani 1 1 d . . .
C1B C 1.0407(2) 1.1767(7) 0.08101(13) 0.0419(10) Uani 1 1 d . . .
C14B C 0.8255(3) 1.0684(7) 0.03673(13) 0.0466(10) Uani 1 1 d . . .
H14B H 0.8351 1.1876 0.0166 0.056 Uiso 1 1 calc R . .
C25B C 1.1656(3) 0.5299(8) 0.26273(18) 0.0628(12) Uani 1 1 d . . .
H25B H 1.1922 0.3923 0.2687 0.075 Uiso 1 1 calc R . .
C27B C 1.0546(2) 1.0887(7) 0.13367(13) 0.0459(10) Uani 1 1 d . . .
H27B H 1.0412 1.1812 0.1590 0.055 Uiso 1 1 calc R . .
C15B C 0.7541(3) 1.0683(8) 0.06133(15) 0.0620(13) Uani 1 1 d . . .
H15B H 0.7173 1.1918 0.0575 0.074 Uiso 1 1 calc R . .
C22B C 1.0846(3) 0.9231(7) 0.24278(14) 0.0549(11) Uani 1 1 d . . .
H22B H 1.0560 1.0588 0.2375 0.066 Uiso 1 1 calc R . .
N21B N 1.1495(3) 0.6413(7) 0.30291(13) 0.0688(11) Uani 1 1 d . . .
C24B C 1.1448(3) 0.6073(7) 0.21227(14) 0.0532(11) Uani 1 1 d . . .
H24B H 1.1586 0.5228 0.1857 0.064 Uiso 1 1 calc R . .
N11B N 0.7338(2) 0.9045(7) 0.09018(12) 0.0574(10) Uani 1 1 d . . .
C21B C 1.1081(3) 0.8358(8) 0.29193(16) 0.0657(13) Uani 1 1 d . . .
H21B H 1.0943 0.9164 0.3191 0.079 Uiso 1 1 calc R . .
C11B C 0.7902(3) 0.7359(8) 0.09543(14) 0.0562(12) Uani 1 1 d . . .
H11B H 0.7793 0.6192 0.1159 0.067 Uiso 1 1 calc R . .
O1A O 0.52881(19) 0.1386(5) 0.07404(10) 0.0634(9) Uani 1 1 d . . .
C16A C 0.4608(2) 0.6229(6) 0.01685(12) 0.0413(10) Uani 1 1 d . . .
H16A H 0.4758 0.7783 0.0141 0.050 Uiso 1 1 calc R . .
C13A C 0.3850(2) 0.6019(6) 0.04513(12) 0.0400(9) Uani 1 1 d . . .
C17A C 0.5503(2) 0.4872(6) 0.03647(12) 0.0412(10) Uani 1 1 d . . .
H17A H 0.6031 0.5839 0.0434 0.049 Uiso 1 1 calc R . .
C15A C 0.2951(3) 0.7541(8) 0.10072(14) 0.0578(12) Uani 1 1 d . . .
H15A H 0.2841 0.8718 0.1209 0.069 Uiso 1 1 calc R . .
N11A N 0.2413(2) 0.5794(7) 0.09717(12) 0.0612(10) Uani 1 1 d . . .
C12A C 0.3313(2) 0.4156(7) 0.04233(14) 0.0497(10) Uani 1 1 d . . .
H12A H 0.3417 0.2942 0.0231 0.060 Uiso 1 1 calc R . .
C1A C 0.5516(2) 0.3304(8) 0.08114(13) 0.0441(10) Uani 1 1 d . . .
C26A C 0.5875(3) 0.6175(7) 0.14799(15) 0.0529(11) Uani 1 1 d . . .
H26A H 0.5800 0.7236 0.1222 0.063 Uiso 1 1 calc R . .
C24A C 0.6598(3) 0.5697(8) 0.24189(15) 0.0686(13) Uani 1 1 d . . .
H24A H 0.6845 0.4369 0.2344 0.082 Uiso 1 1 calc R . .
C27A C 0.5791(3) 0.4129(8) 0.13461(15) 0.0564(12) Uani 1 1 d . . .
H27A H 0.5915 0.3090 0.1609 0.068 Uiso 1 1 calc R . .
C14A C 0.3657(3) 0.7696(7) 0.07635(14) 0.0497(11) Uani 1 1 d . . .
H14A H 0.4014 0.8952 0.0808 0.060 Uiso 1 1 calc R . .
C23A C 0.6086(3) 0.6905(7) 0.20318(14) 0.0513(11) Uani 1 1 d . . .
C11A C 0.2614(3) 0.4152(8) 0.06899(14) 0.0556(11) Uani 1 1 d . . .
H11A H 0.2261 0.2893 0.0668 0.067 Uiso 1 1 calc R . .
C21A C 0.5926(3) 0.9473(8) 0.2678(2) 0.0764(14) Uani 1 1 d . . .
H21A H 0.5687 1.0799 0.2760 0.092 Uiso 1 1 calc R . .
N21A N 0.6417(3) 0.8318(8) 0.30618(15) 0.0900(15) Uani 1 1 d . . .
C25A C 0.6748(4) 0.6448(9) 0.29209(17) 0.0821(16) Uani 1 1 d . . .
H25A H 0.7102 0.5594 0.3177 0.098 Uiso 1 1 calc R . .
C22A C 0.5749(3) 0.8843(8) 0.21699(16) 0.0626(12) Uani 1 1 d . . .
H22A H 0.5400 0.9732 0.1919 0.075 Uiso 1 1 calc R . .

loop_
_atom_site_aniso_label
_atom_site_aniso_U_11
_atom_site_aniso_U_22
_atom_site_aniso_U_33
_atom_site_aniso_U_23
_atom_site_aniso_U_13
_atom_site_aniso_U_12
C12B 0.040(2) 0.059(3) 0.047(2) 0.010(2) 0.0143(18) -0.001(2)
O1B 0.079(2) 0.050(2) 0.0523(17) -0.0013(14) 0.0179(14) 0.0105(16)
C13B 0.039(2) 0.041(2) 0.0304(18) -0.0012(17) 0.0064(15) -0.0028(19)
C17B 0.0331(19) 0.042(2) 0.0305(18) 0.0060(16) 0.0090(14) 0.0034(17)
C26B 0.047(2) 0.052(3) 0.035(2) -0.0009(19) 0.0096(16) 0.003(2)
C16B 0.039(2) 0.041(2) 0.040(2) 0.0082(17) 0.0105(15) 0.0088(17)
C23B 0.039(2) 0.046(3) 0.039(2) -0.0011(19) 0.0085(16) 0.0021(19)
C1B 0.032(2) 0.050(3) 0.046(2) 0.000(2) 0.0130(16) 0.0016(19)
C14B 0.058(3) 0.046(3) 0.040(2) 0.0106(19) 0.0194(18) 0.008(2)
C25B 0.054(3) 0.064(3) 0.070(3) 0.016(2) 0.011(2) 0.013(2)
C27B 0.051(2) 0.057(3) 0.0295(19) -0.0074(19) 0.0077(16) 0.008(2)
C15B 0.054(3) 0.080(4) 0.054(2) 0.009(3) 0.016(2) 0.030(3)
C22B 0.061(3) 0.060(3) 0.048(2) 0.006(2) 0.0202(19) 0.008(2)
N21B 0.087(3) 0.079(3) 0.042(2) 0.014(2) 0.0163(18) 0.010(2)
C24B 0.054(3) 0.059(3) 0.047(2) 0.003(2) 0.0099(18) 0.007(2)
N11B 0.045(2) 0.085(3) 0.0452(19) 0.006(2) 0.0154(15) -0.001(2)
C21B 0.077(3) 0.074(3) 0.049(3) 0.005(2) 0.020(2) 0.010(3)
C11B 0.059(3) 0.066(3) 0.046(2) 0.009(2) 0.018(2) -0.005(3)
O1A 0.0698(19) 0.054(2) 0.0675(19) 0.0080(16) 0.0170(15) -0.0074(17)
C16A 0.045(2) 0.042(3) 0.040(2) 0.0040(18) 0.0131(16) -0.0040(18)
C13A 0.038(2) 0.050(3) 0.0324(18) -0.0044(19) 0.0068(15) -0.001(2)
C17A 0.033(2) 0.054(3) 0.038(2) -0.0031(18) 0.0115(15) -0.0115(18)
C15A 0.055(3) 0.078(4) 0.043(2) -0.022(2) 0.017(2) 0.006(3)
N11A 0.051(2) 0.089(3) 0.049(2) -0.016(2) 0.0207(16) -0.002(2)
C12A 0.046(2) 0.060(3) 0.050(2) -0.012(2) 0.0248(18) -0.008(2)
C1A 0.038(2) 0.061(3) 0.035(2) 0.002(2) 0.0123(16) -0.004(2)
C26A 0.058(3) 0.054(3) 0.050(2) 0.010(2) 0.0196(19) -0.002(2)
C24A 0.077(3) 0.072(3) 0.055(3) -0.006(2) 0.009(2) 0.004(3)
C27A 0.056(3) 0.065(3) 0.050(2) 0.015(2) 0.0148(19) -0.003(2)
C14A 0.053(3) 0.048(3) 0.046(2) -0.009(2) 0.0044(19) -0.001(2)
C23A 0.049(2) 0.061(3) 0.046(2) 0.004(2) 0.0136(19) 0.002(2)
C11A 0.052(3) 0.066(3) 0.053(2) -0.009(2) 0.022(2) -0.016(2)
C21A 0.089(4) 0.054(3) 0.093(4) -0.017(3) 0.034(3) -0.001(3)
N21A 0.130(4) 0.086(4) 0.057(3) -0.019(3) 0.028(3) -0.016(3)
C25A 0.107(4) 0.089(4) 0.048(3) 0.011(3) 0.012(3) -0.005(3)
C22A 0.066(3) 0.064(3) 0.058(3) 0.003(2) 0.014(2) 0.006(2)

loop_
_atom_type_symbol
_atom_type_description
_atom_type_scat_dispersion_real
_atom_type_scat_dispersion_imag
_atom_type_scat_source
C C 0.0033 0.0016 'International Tables Vol C Tables 4.2.6.8 and 6.1.1.4'
H H 0.0000 0.0000 'International Tables Vol C Tables 4.2.6.8 and 6.1.1.4'
N N 0.0061 0.0033 'International Tables Vol C Tables 4.2.6.8 and 6.1.1.4'
O O 0.0106 0.0060 'International Tables Vol C Tables 4.2.6.8 and 6.1.1.4'

loop_
_geom_angle_atom_site_label_1
_geom_angle_atom_site_label_2
_geom_angle_atom_site_label_3
_geom_angle
_geom_angle_site_symmetry_1
_geom_angle_site_symmetry_3
_geom_angle_publ_flag
C11B C12B C13B 120.0(4) . . ?
C14B C13B C12B 116.3(3) . . ?
C14B C13B C16B 123.0(3) . . ?
C12B C13B C16B 120.8(3) . . ?
C1B C17B C16B 116.3(3) . 3_775 ?
C1B C17B C16B 116.0(3) . . ?
C16B C17B C16B 90.7(2) 3_775 . ?
C27B C26B C23B 126.3(4) . . ?
C13B C16B C17B 118.5(3) . 3_775 ?
C13B C16B C17B 118.7(3) . . ?
C17B C16B C17B 89.3(2) 3_775 . ?
C24B C23B C22B 116.5(4) . . ?
C24B C23B C26B 120.4(4) . . ?
C22B C23B C26B 123.1(4) . . ?
O1B C1B C27B 120.0(4) . . ?
O1B C1B C17B 121.2(3) . . ?
C27B C1B C17B 118.8(4) . . ?
C15B C14B C13B 119.2(4) . . ?
N21B C25B C24B 123.7(4) . . ?
C26B C27B C1B 126.0(4) . . ?
N11B C15B C14B 124.9(4) . . ?
C21B C22B C23B 119.6(4) . . ?
C21B N21B C25B 115.8(4) . . ?
C25B C24B C23B 120.4(4) . . ?
C11B N11B C15B 114.7(3) . . ?
N21B C21B C22B 123.9(4) . . ?
N11B C11B C12B 124.9(4) . . ?
C13A C16A C17A 118.2(3) . 3_665 ?
C13A C16A C17A 119.1(3) . . ?
C17A C16A C17A 89.6(3) 3_665 . ?
C14A C13A C12A 115.9(3) . . ?
C14A C13A C16A 121.1(3) . . ?
C12A C13A C16A 123.0(3) . . ?
C1A C17A C16A 114.9(3) . 3_665 ?
C1A C17A C16A 117.0(3) . . ?
C16A C17A C16A 90.4(3) 3_665 . ?
N11A C15A C14A 123.5(4) . . ?
C15A N11A C11A 115.6(3) . . ?
C11A C12A C13A 118.4(4) . . ?
O1A C1A C27A 119.1(4) . . ?
O1A C1A C17A 121.7(3) . . ?
C27A C1A C17A 119.2(4) . . ?
C27A C26A C23A 122.8(4) . . ?
C25A C24A C23A 119.8(5) . . ?
C26A C27A C1A 125.5(4) . . ?
C13A C14A C15A 121.2(4) . . ?
C22A C23A C24A 116.8(4) . . ?
C22A C23A C26A 120.2(4) . . ?
C24A C23A C26A 123.0(4) . . ?
N11A C11A C12A 125.2(4) . . ?
C22A C21A N21A 124.4(5) . . ?
C25A N21A C21A 115.1(4) . . ?
N21A C25A C24A 124.1(5) . . ?
C21A C22A C23A 119.9(4) . . ?

loop_
_geom_bond_atom_site_label_1
_geom_bond_atom_site_label_2
_geom_bond_distance
_geom_bond_site_symmetry_2
_geom_bond_publ_flag
C12B C11B 1.363(5) . ?
C12B C13B 1.384(5) . ?
O1B C1B 1.217(4) . ?
C13B C14B 1.377(5) . ?
C13B C16B 1.504(5) . ?
C17B C1B 1.516(5) . ?
C17B C16B 1.531(4) 3_775 ?
C17B C16B 1.583(5) . ?
C26B C27B 1.315(5) . ?
C26B C23B 1.461(5) . ?
C16B C17B 1.531(4) 3_775 ?
C23B C24B 1.368(5) . ?
C23B C22B 1.389(5) . ?
C1B C27B 1.466(5) . ?
C14B C15B 1.378(5) . ?
C25B N21B 1.327(5) . ?
C25B C24B 1.388(5) . ?
C15B N11B 1.331(5) . ?
C22B C21B 1.380(5) . ?
N21B C21B 1.344(5) . ?
N11B C11B 1.325(5) . ?
O1A C1A 1.221(4) . ?
C16A C13A 1.506(5) . ?
C16A C17A 1.539(4) 3_665 ?
C16A C17A 1.579(5) . ?
C13A C14A 1.384(5) . ?
C13A C12A 1.391(5) . ?
C17A C1A 1.516(5) . ?
C17A C16A 1.539(4) 3_665 ?
C15A N11A 1.332(5) . ?
C15A C14A 1.366(5) . ?
N11A C11A 1.322(5) . ?
C12A C11A 1.393(5) . ?
C1A C27A 1.476(5) . ?
C26A C27A 1.294(5) . ?
C26A C23A 1.495(5) . ?
C24A C25A 1.378(6) . ?
C24A C23A 1.362(5) . ?
C23A C22A 1.367(5) . ?
C21A C22A 1.370(6) . ?
C21A N21A 1.326(6) . ?
N21A C25A 1.330(6) . ?
